data_4106632
loop_
_publ_author_name
'Wenshan Ren'
'Guofu Zi'
'De-Cai Fang'
'Marc D. Walter'

_publ_section_title
;
 Thorium Oxo and Sulfido Metallocenes: Synthesis, Structure, Reactivity,
 and Computational Studies
;
_journal_name_full 'Journal of the American Chemical Society'
_journal_page_first 13183
_journal_page_last 13196
_journal_paper_doi 10.1021/ja205280k
_journal_volume 133
_journal_year 2011
_chemical_formula_moiety 'C41 H68 N2 O Th'
_chemical_formula_sum 'C41 H68 N2 O Th'
_chemical_formula_weight 837.01
_chemical_name_systematic
;
 ?
;
_space_group_IT_number 2
_symmetry_cell_setting triclinic
_symmetry_space_group_name_Hall '-P 1'
_symmetry_space_group_name_H-M 'P -1'
_atom_sites_solution_hydrogens geom
_atom_sites_solution_primary direct
_atom_sites_solution_secondary difmap
_audit_creation_method SHELXL-97
_cell_angle_alpha 96.320(2)
_cell_angle_beta 102.403(2)
_cell_angle_gamma 101.971(2)
_cell_formula_units_Z 2
_cell_length_a 10.8222(14)
_cell_length_b 12.0686(14)
_cell_length_c 16.1307(19)
_cell_measurement_reflns_used 2178
_cell_measurement_temperature 150(2)
_cell_measurement_theta_max 21.20
_cell_measurement_theta_min 2.31
_cell_volume 1986.4(4)
_computing_cell_refinement 'Bruker SMART'
_computing_data_collection 'Bruker SMART'
_computing_data_reduction 'Bruker SAINT'
_computing_molecular_graphics 'Bruker SHELXTL'
_computing_publication_material 'Bruker SHELXTL'
_computing_structure_refinement 'SHELXL-97 (Sheldrick, 1997)'
_computing_structure_solution 'SHELXS-97 (Sheldrick, 1990)'
_diffrn_ambient_temperature 150(2)
_diffrn_measured_fraction_theta_full 0.991
_diffrn_measured_fraction_theta_max 0.991
_diffrn_measurement_device_type 'CCD area detector'
_diffrn_measurement_method 'phi and omega scans'
_diffrn_radiation_monochromator graphite
_diffrn_radiation_source 'fine-focus sealed tube'
_diffrn_radiation_type MoK\a
_diffrn_radiation_wavelength 0.71073
_diffrn_reflns_av_R_equivalents 0.0385
_diffrn_reflns_av_sigmaI/netI 0.0817
_diffrn_reflns_limit_h_max 9
_diffrn_reflns_limit_h_min -12
_diffrn_reflns_limit_k_max 13
_diffrn_reflns_limit_k_min -14
_diffrn_reflns_limit_l_max 19
_diffrn_reflns_limit_l_min -18
_diffrn_reflns_number 10183
_diffrn_reflns_theta_full 25.25
_diffrn_reflns_theta_max 25.25
_diffrn_reflns_theta_min 1.98
_exptl_absorpt_coefficient_mu 3.784
_exptl_absorpt_correction_T_max 0.6595
_exptl_absorpt_correction_T_min 0.4395
_exptl_absorpt_correction_type multi-scan
_exptl_absorpt_process_details SADABS
_exptl_crystal_colour colorless
_exptl_crystal_density_diffrn 1.399
_exptl_crystal_description block
_exptl_crystal_F_000 852
_exptl_crystal_size_max 0.26
_exptl_crystal_size_mid 0.16
_exptl_crystal_size_min 0.12
_refine_diff_density_max 1.609
_refine_diff_density_min -1.206
_refine_diff_density_rms 0.163
_refine_ls_extinction_method none
_refine_ls_goodness_of_fit_ref 1.002
_refine_ls_hydrogen_treatment constr
_refine_ls_matrix_type full
_refine_ls_number_parameters 426
_refine_ls_number_reflns 7124
_refine_ls_number_restraints 0
_refine_ls_restrained_S_all 1.002
_refine_ls_R_factor_all 0.0525
_refine_ls_R_factor_gt 0.0426
_refine_ls_shift/su_max 0.001
_refine_ls_shift/su_mean 0.000
_refine_ls_structure_factor_coef Fsqd
_refine_ls_weighting_details 'calc w=1/[\s^2^(Fo^2^)+(0.0335P)^2^+0.0000P] where P=(Fo^2^+2Fc^2^)/3'
_refine_ls_weighting_scheme calc
_refine_ls_wR_factor_gt 0.0844
_refine_ls_wR_factor_ref 0.0890
_reflns_number_gt 6089
_reflns_number_total 7124
_reflns_threshold_expression >2sigma(I)
_cod_data_source_file ja205280k_si_002_03.cif
_cod_data_source_block compound10
_cod_database_code 4106632

loop_
_symmetry_equiv_pos_as_xyz
'x, y, z'
'-x, -y, -z'

loop_
_atom_site_label
_atom_site_type_symbol
_atom_site_fract_x
_atom_site_fract_y
_atom_site_fract_z
_atom_site_U_iso_or_equiv
_atom_site_adp_type
_atom_site_occupancy
_atom_site_symmetry_multiplicity
_atom_site_calc_flag
_atom_site_refinement_flags
C1 C 0.2302(6) 0.5207(5) 0.8285(4) 0.0193(14) Uani 1 1 d .
C2 C 0.3500(6) 0.6058(5) 0.8615(4) 0.0171(13) Uani 1 1 d .
C3 C 0.3242(6) 0.6934(5) 0.9183(4) 0.0168(13) Uani 1 1 d .
H3 H 0.3857 0.7625 0.9466 0.020 Uiso 1 1 calc R
C4 C 0.1943(6) 0.6627(5) 0.9263(4) 0.0187(14) Uani 1 1 d .
C5 C 0.1391(6) 0.5578(5) 0.8699(4) 0.0192(14) Uani 1 1 d .
H5 H 0.0511 0.5166 0.8605 0.023 Uiso 1 1 calc R
C6 C 0.1943(6) 0.4000(5) 0.7740(4) 0.0226(14) Uani 1 1 d .
C7 C 0.0494(6) 0.3633(5) 0.7302(5) 0.0316(17) Uani 1 1 d .
H7A H -0.0011 0.3687 0.7735 0.047 Uiso 1 1 calc R
H7B H 0.0281 0.2839 0.7006 0.047 Uiso 1 1 calc R
H7C H 0.0281 0.4137 0.6884 0.047 Uiso 1 1 calc R
C8 C 0.2636(7) 0.3895(6) 0.7004(4) 0.0299(16) Uani 1 1 d .
H8A H 0.2489 0.4481 0.6644 0.045 Uiso 1 1 calc R
H8B H 0.2287 0.3131 0.6654 0.045 Uiso 1 1 calc R
H8C H 0.3573 0.4006 0.7247 0.045 Uiso 1 1 calc R
C9 C 0.2220(6) 0.3111(5) 0.8337(4) 0.0285(16) Uani 1 1 d .
H9A H 0.3144 0.3316 0.8640 0.043 Uiso 1 1 calc R
H9B H 0.2005 0.2346 0.7991 0.043 Uiso 1 1 calc R
H9C H 0.1686 0.3111 0.8757 0.043 Uiso 1 1 calc R
C10 C 0.4934(6) 0.6101(5) 0.8554(4) 0.0232(15) Uani 1 1 d .
C11 C 0.5340(7) 0.5004(6) 0.8766(4) 0.0326(17) Uani 1 1 d .
H11A H 0.4856 0.4362 0.8308 0.049 Uiso 1 1 calc R
H11B H 0.5149 0.4842 0.9313 0.049 Uiso 1 1 calc R
H11C H 0.6276 0.5106 0.8812 0.049 Uiso 1 1 calc R
C12 C 0.5886(6) 0.7067(6) 0.9247(4) 0.0280(16) Uani 1 1 d .
H12A H 0.6785 0.7050 0.9238 0.042 Uiso 1 1 calc R
H12B H 0.5747 0.6951 0.9815 0.042 Uiso 1 1 calc R
H12C H 0.5731 0.7812 0.9127 0.042 Uiso 1 1 calc R
C13 C 0.5178(6) 0.6321(5) 0.7679(4) 0.0221(14) Uani 1 1 d .
H13A H 0.4630 0.5692 0.7231 0.033 Uiso 1 1 calc R
H13B H 0.6097 0.6368 0.7692 0.033 Uiso 1 1 calc R
H13C H 0.4963 0.7046 0.7556 0.033 Uiso 1 1 calc R
C14 C 0.1420(6) 0.7152(5) 0.9965(4) 0.0206(14) Uani 1 1 d .
C15 C 0.2024(7) 0.6793(6) 1.0815(4) 0.0303(16) Uani 1 1 d .
H15A H 0.1759 0.5957 1.0769 0.045 Uiso 1 1 calc R
H15B H 0.1721 0.7157 1.1282 0.045 Uiso 1 1 calc R
H15C H 0.2975 0.7037 1.0937 0.045 Uiso 1 1 calc R
C16 C 0.1793(7) 0.8467(5) 1.0086(4) 0.0282(16) Uani 1 1 d .
H16A H 0.2744 0.8738 1.0246 0.042 Uiso 1 1 calc R
H16B H 0.1433 0.8782 1.0542 0.042 Uiso 1 1 calc R
H16C H 0.1441 0.8722 0.9547 0.042 Uiso 1 1 calc R
C17 C -0.0053(6) 0.6744(6) 0.9785(4) 0.0266(15) Uani 1 1 d .
H17A H -0.0456 0.6966 0.9243 0.040 Uiso 1 1 calc R
H17B H -0.0358 0.7097 1.0255 0.040 Uiso 1 1 calc R
H17C H -0.0295 0.5907 0.9739 0.040 Uiso 1 1 calc R
C18 C 0.1921(6) 0.9122(5) 0.6586(4) 0.0206(14) Uani 1 1 d .
C19 C 0.2516(6) 0.9621(5) 0.7474(4) 0.0196(14) Uani 1 1 d .
C20 C 0.1471(6) 0.9558(5) 0.7896(4) 0.0193(14) Uani 1 1 d .
H20 H 0.1571 0.9827 0.8488 0.023 Uiso 1 1 calc R
C21 C 0.0269(6) 0.9037(5) 0.7301(4) 0.0204(14) Uani 1 1 d .
C22 C 0.0567(6) 0.8761(5) 0.6522(4) 0.0209(14) Uani 1 1 d .
H22 H -0.0058 0.8377 0.6008 0.025 Uiso 1 1 calc R
C23 C 0.2402(6) 0.9125(5) 0.5741(4) 0.0250(15) Uani 1 1 d .
C24 C 0.1538(7) 0.8147(6) 0.5034(4) 0.0338(17) Uani 1 1 d .
H24A H 0.1892 0.8142 0.4524 0.051 Uiso 1 1 calc R
H24B H 0.0652 0.8262 0.4885 0.051 Uiso 1 1 calc R
H24C H 0.1520 0.7412 0.5242 0.051 Uiso 1 1 calc R
C25 C 0.2289(7) 1.0283(6) 0.5430(5) 0.0360(18) Uani 1 1 d .
H25A H 0.2811 1.0921 0.5881 0.054 Uiso 1 1 calc R
H25B H 0.1376 1.0328 0.5305 0.054 Uiso 1 1 calc R
H25C H 0.2611 1.0330 0.4908 0.054 Uiso 1 1 calc R
C26 C 0.3811(7) 0.9005(6) 0.5829(5) 0.0371(18) Uani 1 1 d .
H26A H 0.4018 0.8992 0.5267 0.056 Uiso 1 1 calc R
H26B H 0.3901 0.8289 0.6043 0.056 Uiso 1 1 calc R
H26C H 0.4410 0.9657 0.6235 0.056 Uiso 1 1 calc R
C27 C 0.3924(6) 1.0217(5) 0.7958(4) 0.0215(14) Uani 1 1 d .
C28 C 0.4465(6) 1.1264(5) 0.7568(5) 0.0317(17) Uani 1 1 d .
H28A H 0.5339 1.1654 0.7916 0.047 Uiso 1 1 calc R
H28B H 0.3890 1.1794 0.7559 0.047 Uiso 1 1 calc R
H28C H 0.4512 1.1011 0.6979 0.047 Uiso 1 1 calc R
C29 C 0.4810(6) 0.9378(6) 0.7984(5) 0.0316(17) Uani 1 1 d .
H29A H 0.5700 0.9781 0.8295 0.047 Uiso 1 1 calc R
H29B H 0.4804 0.9066 0.7396 0.047 Uiso 1 1 calc R
H29C H 0.4493 0.8749 0.8279 0.047 Uiso 1 1 calc R
C30 C 0.3979(6) 1.0669(6) 0.8894(4) 0.0316(17) Uani 1 1 d .
H30A H 0.3623 1.0033 0.9169 0.047 Uiso 1 1 calc R
H30B H 0.3463 1.1246 0.8909 0.047 Uiso 1 1 calc R
H30C H 0.4885 1.1018 0.9203 0.047 Uiso 1 1 calc R
C31 C -0.1082(6) 0.9095(5) 0.7434(4) 0.0216(14) Uani 1 1 d .
C32 C -0.2168(6) 0.8315(6) 0.6733(5) 0.0346(18) Uani 1 1 d .
H32A H -0.2125 0.8557 0.6177 0.052 Uiso 1 1 calc R
H32B H -0.3010 0.8361 0.6851 0.052 Uiso 1 1 calc R
H32C H -0.2075 0.7523 0.6717 0.052 Uiso 1 1 calc R
C33 C -0.1196(6) 1.0337(6) 0.7417(5) 0.0359(18) Uani 1 1 d .
H33A H -0.0508 1.0849 0.7879 0.054 Uiso 1 1 calc R
H33B H -0.2049 1.0407 0.7499 0.054 Uiso 1 1 calc R
H33C H -0.1102 1.0551 0.6860 0.054 Uiso 1 1 calc R
C34 C -0.1238(6) 0.8773(7) 0.8304(5) 0.0359(18) Uani 1 1 d .
H34A H -0.1167 0.7979 0.8321 0.054 Uiso 1 1 calc R
H34B H -0.2093 0.8846 0.8381 0.054 Uiso 1 1 calc R
H34C H -0.0553 0.9288 0.8766 0.054 Uiso 1 1 calc R
C35 C -0.1542(6) 0.5458(5) 0.7189(4) 0.0194(14) Uani 1 1 d .
H35 H -0.1378 0.5620 0.7798 0.023 Uiso 1 1 calc R
C36 C -0.2686(6) 0.4712(5) 0.6746(4) 0.0209(14) Uani 1 1 d .
H36 H -0.3282 0.4371 0.7053 0.025 Uiso 1 1 calc R
C37 C -0.2994(6) 0.4443(5) 0.5842(4) 0.0181(13) Uani 1 1 d .
C38 C -0.0905(6) 0.5722(5) 0.5945(4) 0.0235(15) Uani 1 1 d .
H38 H -0.0275 0.6066 0.5663 0.028 Uiso 1 1 calc R
C39 C -0.5055(7) 0.3128(6) 0.5798(5) 0.0399(19) Uani 1 1 d .
H39A H -0.4604 0.2790 0.6263 0.060 Uiso 1 1 calc R
H39B H -0.5705 0.2520 0.5381 0.060 Uiso 1 1 calc R
H39C H -0.5489 0.3678 0.6037 0.060 Uiso 1 1 calc R
C40 C -0.4550(6) 0.3726(6) 0.4459(4) 0.0280(16) Uani 1 1 d .
H40A H -0.4792 0.4451 0.4371 0.042 Uiso 1 1 calc R
H40B H -0.5307 0.3084 0.4207 0.042 Uiso 1 1 calc R
H40C H -0.3844 0.3651 0.4181 0.042 Uiso 1 1 calc R
C60 C -0.2031(6) 0.4997(5) 0.5446(4) 0.0218(14) Uani 1 1 d .
H60 H -0.2170 0.4865 0.4838 0.026 Uiso 1 1 calc R
N1 N -0.0631(5) 0.5978(4) 0.6809(3) 0.0206(12) Uani 1 1 d .
N2 N -0.4117(5) 0.3715(4) 0.5375(3) 0.0244(12) Uani 1 1 d .
O1 O 0.2304(4) 0.6541(3) 0.6557(3) 0.0223(10) Uani 1 1 d .
Th1 Th 0.17115(2) 0.718536(19) 0.750470(15) 0.01569(8) Uani 1 1 d .

loop_
_atom_site_aniso_label
_atom_site_aniso_U_11
_atom_site_aniso_U_22
_atom_site_aniso_U_33
_atom_site_aniso_U_23
_atom_site_aniso_U_13
_atom_site_aniso_U_12
C1 0.027(3) 0.023(4) 0.013(3) 0.008(3) 0.010(3) 0.010(3)
C2 0.027(3) 0.021(3) 0.009(3) 0.005(3) 0.006(3) 0.015(3)
C3 0.024(3) 0.017(3) 0.008(3) -0.003(3) 0.003(3) 0.005(3)
C4 0.026(3) 0.026(4) 0.010(3) 0.009(3) 0.006(3) 0.014(3)
C5 0.018(3) 0.020(3) 0.020(3) 0.007(3) 0.005(3) 0.004(3)
C6 0.029(4) 0.023(4) 0.021(4) 0.006(3) 0.011(3) 0.010(3)
C7 0.035(4) 0.018(4) 0.039(4) -0.002(3) 0.010(3) 0.003(3)
C8 0.050(5) 0.023(4) 0.023(4) 0.004(3) 0.018(3) 0.011(3)
C9 0.034(4) 0.023(4) 0.035(4) 0.011(3) 0.017(3) 0.010(3)
C10 0.023(3) 0.026(4) 0.027(4) 0.009(3) 0.013(3) 0.009(3)
C11 0.032(4) 0.047(5) 0.032(4) 0.020(4) 0.015(3) 0.025(4)
C12 0.020(3) 0.041(4) 0.026(4) 0.008(3) 0.004(3) 0.014(3)
C13 0.024(3) 0.025(4) 0.020(4) 0.003(3) 0.007(3) 0.007(3)
C14 0.024(3) 0.019(3) 0.021(4) 0.003(3) 0.008(3) 0.007(3)
C15 0.036(4) 0.035(4) 0.018(4) 0.002(3) 0.003(3) 0.010(3)
C16 0.039(4) 0.023(4) 0.029(4) 0.003(3) 0.017(3) 0.013(3)
C17 0.025(4) 0.031(4) 0.028(4) 0.007(3) 0.015(3) 0.007(3)
C18 0.023(3) 0.016(3) 0.023(4) 0.006(3) 0.005(3) 0.006(3)
C19 0.020(3) 0.012(3) 0.024(4) 0.002(3) 0.002(3) 0.000(3)
C20 0.028(3) 0.011(3) 0.022(4) 0.004(3) 0.008(3) 0.009(3)
C21 0.019(3) 0.014(3) 0.027(4) 0.003(3) 0.003(3) 0.005(3)
C22 0.019(3) 0.016(3) 0.020(4) 0.002(3) -0.004(3) -0.003(3)
C23 0.038(4) 0.020(4) 0.017(3) 0.006(3) 0.010(3) 0.003(3)
C24 0.047(5) 0.038(4) 0.019(4) 0.007(3) 0.016(3) 0.006(4)
C25 0.050(5) 0.033(4) 0.030(4) 0.023(4) 0.012(4) 0.010(4)
C26 0.045(5) 0.033(4) 0.042(5) 0.003(4) 0.026(4) 0.013(4)
C27 0.020(3) 0.014(3) 0.026(4) 0.002(3) 0.001(3) -0.002(3)
C28 0.026(4) 0.023(4) 0.044(5) 0.009(3) 0.010(3) -0.002(3)
C29 0.019(3) 0.028(4) 0.045(5) 0.003(4) -0.001(3) 0.010(3)
C30 0.023(4) 0.030(4) 0.033(4) -0.004(3) -0.006(3) 0.006(3)
C31 0.017(3) 0.021(3) 0.032(4) 0.012(3) 0.008(3) 0.009(3)
C32 0.022(4) 0.031(4) 0.052(5) 0.006(4) 0.011(3) 0.008(3)
C33 0.024(4) 0.025(4) 0.060(5) 0.008(4) 0.007(4) 0.010(3)
C34 0.017(3) 0.054(5) 0.041(5) 0.014(4) 0.013(3) 0.010(3)
C35 0.024(3) 0.017(3) 0.014(3) -0.006(3) 0.002(3) 0.005(3)
C36 0.022(3) 0.021(3) 0.021(4) 0.002(3) 0.010(3) 0.004(3)
C37 0.022(3) 0.016(3) 0.015(3) 0.002(3) 0.006(3) 0.002(3)
C38 0.022(3) 0.022(4) 0.024(4) 0.004(3) 0.005(3) 0.002(3)
C39 0.035(4) 0.042(5) 0.033(4) 0.002(4) 0.012(4) -0.014(4)
C40 0.024(4) 0.030(4) 0.025(4) -0.004(3) 0.002(3) 0.003(3)
C60 0.024(3) 0.028(4) 0.014(3) 0.005(3) 0.004(3) 0.008(3)
N1 0.021(3) 0.018(3) 0.020(3) -0.002(2) 0.002(2) 0.004(2)
N2 0.023(3) 0.025(3) 0.018(3) -0.003(2) 0.006(2) -0.007(2)
O1 0.026(2) 0.022(2) 0.021(2) 0.004(2) 0.008(2) 0.0062(19)
Th1 0.01590(12) 0.01405(13) 0.01650(13) 0.00256(9) 0.00366(9) 0.00246(9)

loop_
_atom_type_symbol
_atom_type_description
_atom_type_scat_dispersion_real
_atom_type_scat_dispersion_imag
_atom_type_scat_source
C C 0.0033 0.0016 'International Tables Vol C Tables 4.2.6.8 and 6.1.1.4'
H H 0.0000 0.0000 'International Tables Vol C Tables 4.2.6.8 and 6.1.1.4'
N N 0.0061 0.0033 'International Tables Vol C Tables 4.2.6.8 and 6.1.1.4'
O O 0.0106 0.0060 'International Tables Vol C Tables 4.2.6.8 and 6.1.1.4'
Th Th -7.2400 8.8979 'International Tables Vol C Tables 4.2.6.8 and 6.1.1.4'

loop_
_geom_angle_atom_site_label_1
_geom_angle_atom_site_label_2
_geom_angle_atom_site_label_3
_geom_angle
C5 C1 C2 105.6(5)
C5 C1 C6 120.1(5)
C2 C1 C6 133.5(5)
C5 C1 Th1 74.4(3)
C2 C1 Th1 78.0(3)
C6 C1 Th1 120.8(4)
C1 C2 C3 106.9(5)
C1 C2 C10 132.9(5)
C3 C2 C10 119.7(5)
C1 C2 Th1 74.1(3)
C3 C2 Th1 73.9(3)
C10 C2 Th1 123.6(4)
C4 C3 C2 110.6(5)
C4 C3 Th1 76.9(3)
C2 C3 Th1 78.1(3)
C4 C3 H3 124.7
C2 C3 H3 124.7
Th1 C3 H3 112.3
C5 C4 C3 104.4(5)
C5 C4 C14 128.1(6)
C3 C4 C14 125.7(6)
C5 C4 Th1 73.9(3)
C3 C4 Th1 75.3(3)
C14 C4 Th1 127.3(4)
C4 C5 C1 112.3(5)
C4 C5 Th1 78.3(3)
C1 C5 Th1 77.4(3)
C4 C5 H5 123.9
C1 C5 H5 123.9
Th1 C5 H5 112.2
C7 C6 C8 105.0(5)
C7 C6 C1 111.4(5)
C8 C6 C1 114.7(5)
C7 C6 C9 106.3(5)
C8 C6 C9 109.9(5)
C1 C6 C9 109.3(5)
C6 C7 H7A 109.5
C6 C7 H7B 109.5
H7A C7 H7B 109.5
C6 C7 H7C 109.5
H7A C7 H7C 109.5
H7B C7 H7C 109.5
C6 C8 H8A 109.5
C6 C8 H8B 109.5
H8A C8 H8B 109.5
C6 C8 H8C 109.5
H8A C8 H8C 109.5
H8B C8 H8C 109.5
C6 C9 H9A 109.5
C6 C9 H9B 109.5
H9A C9 H9B 109.5
C6 C9 H9C 109.5
H9A C9 H9C 109.5
H9B C9 H9C 109.5
C11 C10 C13 109.3(5)
C11 C10 C12 104.5(5)
C13 C10 C12 107.7(5)
C11 C10 C2 111.5(5)
C13 C10 C2 113.6(5)
C12 C10 C2 109.7(5)
C10 C11 H11A 109.5
C10 C11 H11B 109.5
H11A C11 H11B 109.5
C10 C11 H11C 109.5
H11A C11 H11C 109.5
H11B C11 H11C 109.5
C10 C12 H12A 109.5
C10 C12 H12B 109.5
H12A C12 H12B 109.5
C10 C12 H12C 109.5
H12A C12 H12C 109.5
H12B C12 H12C 109.5
C10 C13 H13A 109.5
C10 C13 H13B 109.5
H13A C13 H13B 109.5
C10 C13 H13C 109.5
H13A C13 H13C 109.5
H13B C13 H13C 109.5
C4 C14 C17 111.7(5)
C4 C14 C16 111.5(5)
C17 C14 C16 109.1(5)
C4 C14 C15 108.6(5)
C17 C14 C15 108.3(5)
C16 C14 C15 107.6(5)
C14 C15 H15A 109.5
C14 C15 H15B 109.5
H15A C15 H15B 109.5
C14 C15 H15C 109.5
H15A C15 H15C 109.5
H15B C15 H15C 109.5
C14 C16 H16A 109.5
C14 C16 H16B 109.5
H16A C16 H16B 109.5
C14 C16 H16C 109.5
H16A C16 H16C 109.5
H16B C16 H16C 109.5
C14 C17 H17A 109.5
C14 C17 H17B 109.5
H17A C17 H17B 109.5
C14 C17 H17C 109.5
H17A C17 H17C 109.5
H17B C17 H17C 109.5
C22 C18 C19 106.3(5)
C22 C18 C23 118.6(5)
C19 C18 C23 134.0(6)
C22 C18 Th1 76.3(3)
C19 C18 Th1 75.5(3)
C23 C18 Th1 123.2(4)
C20 C19 C18 106.1(5)
C20 C19 C27 121.0(5)
C18 C19 C27 132.7(6)
C20 C19 Th1 77.5(3)
C18 C19 Th1 75.7(3)
C27 C19 Th1 116.2(4)
C21 C20 C19 110.0(5)
C21 C20 Th1 78.1(3)
C19 C20 Th1 74.1(3)
C21 C20 H20 125.0
C19 C20 H20 125.0
Th1 C20 H20 114.8
C22 C21 C20 106.0(5)
C22 C21 C31 126.3(6)
C20 C21 C31 125.5(6)
C22 C21 Th1 73.2(3)
C20 C21 Th1 74.4(3)
C31 C21 Th1 130.6(4)
C21 C22 C18 111.5(6)
C21 C22 Th1 79.6(3)
C18 C22 Th1 75.5(3)
C21 C22 H22 124.2
C18 C22 H22 124.2
Th1 C22 H22 112.6
C24 C23 C26 106.4(6)
C24 C23 C25 108.2(5)
C26 C23 C25 108.7(5)
C24 C23 C18 111.2(5)
C26 C23 C18 115.2(5)
C25 C23 C18 106.9(5)
C23 C24 H24A 109.5
C23 C24 H24B 109.5
H24A C24 H24B 109.5
C23 C24 H24C 109.5
H24A C24 H24C 109.5
H24B C24 H24C 109.5
C23 C25 H25A 109.5
C23 C25 H25B 109.5
H25A C25 H25B 109.5
C23 C25 H25C 109.5
H25A C25 H25C 109.5
H25B C25 H25C 109.5
C23 C26 H26A 109.5
C23 C26 H26B 109.5
H26A C26 H26B 109.5
C23 C26 H26C 109.5
H26A C26 H26C 109.5
H26B C26 H26C 109.5
C29 C27 C30 106.7(5)
C29 C27 C19 111.3(5)
C30 C27 C19 110.1(5)
C29 C27 C28 110.5(5)
C30 C27 C28 106.3(5)
C19 C27 C28 111.7(5)
C27 C28 H28A 109.5
C27 C28 H28B 109.5
H28A C28 H28B 109.5
C27 C28 H28C 109.5
H28A C28 H28C 109.5
H28B C28 H28C 109.5
C27 C29 H29A 109.5
C27 C29 H29B 109.5
H29A C29 H29B 109.5
C27 C29 H29C 109.5
H29A C29 H29C 109.5
H29B C29 H29C 109.5
C27 C30 H30A 109.5
C27 C30 H30B 109.5
H30A C30 H30B 109.5
C27 C30 H30C 109.5
H30A C30 H30C 109.5
H30B C30 H30C 109.5
C32 C31 C34 108.6(5)
C32 C31 C33 108.8(5)
C34 C31 C33 108.8(6)
C32 C31 C21 112.1(5)
C34 C31 C21 111.2(5)
C33 C31 C21 107.2(5)
C31 C32 H32A 109.5
C31 C32 H32B 109.5
H32A C32 H32B 109.5
C31 C32 H32C 109.5
H32A C32 H32C 109.5
H32B C32 H32C 109.5
C31 C33 H33A 109.5
C31 C33 H33B 109.5
H33A C33 H33B 109.5
C31 C33 H33C 109.5
H33A C33 H33C 109.5
H33B C33 H33C 109.5
C31 C34 H34A 109.5
C31 C34 H34B 109.5
H34A C34 H34B 109.5
C31 C34 H34C 109.5
H34A C34 H34C 109.5
H34B C34 H34C 109.5
N1 C35 C36 123.7(6)
N1 C35 H35 118.1
C36 C35 H35 118.1
C35 C36 C37 121.0(6)
C35 C36 H36 119.5
C37 C36 H36 119.5
N2 C37 C36 123.1(5)
N2 C37 C60 121.9(5)
C36 C37 C60 115.0(5)
N1 C38 C60 124.4(6)
N1 C38 H38 117.8
C60 C38 H38 117.8
N2 C39 H39A 109.5
N2 C39 H39B 109.5
H39A C39 H39B 109.5
N2 C39 H39C 109.5
H39A C39 H39C 109.5
H39B C39 H39C 109.5
N2 C40 H40A 109.5
N2 C40 H40B 109.5
H40A C40 H40B 109.5
N2 C40 H40C 109.5
H40A C40 H40C 109.5
H40B C40 H40C 109.5
C38 C60 C37 119.9(6)
C38 C60 H60 120.1
C37 C60 H60 120.1
C38 N1 C35 116.0(5)
C38 N1 Th1 114.1(4)
C35 N1 Th1 129.3(4)
C37 N2 C39 120.5(5)
C37 N2 C40 120.0(5)
C39 N2 C40 117.7(5)
O1 Th1 N1 90.13(16)
O1 Th1 C19 101.55(17)
N1 Th1 C19 123.04(16)
O1 Th1 C18 81.11(17)
N1 Th1 C18 103.27(17)
C19 Th1 C18 28.83(17)
O1 Th1 C5 110.91(17)
N1 Th1 C5 78.83(16)
C19 Th1 C5 141.03(17)
C18 Th1 C5 167.90(17)
O1 Th1 C22 93.11(17)
N1 Th1 C22 77.78(16)
C19 Th1 C22 46.41(17)
C18 Th1 C22 28.24(16)
C5 Th1 C22 146.29(17)
O1 Th1 C3 112.67(16)
N1 Th1 C3 123.40(16)
C19 Th1 C3 102.94(17)
C18 Th1 C3 130.12(17)
C5 Th1 C3 44.96(17)
C22 Th1 C3 144.87(17)
O1 Th1 C1 84.89(16)
N1 Th1 C1 89.02(17)
C19 Th1 C1 146.89(17)
C18 Th1 C1 161.31(17)
C5 Th1 C1 28.14(16)
C22 Th1 C1 166.65(17)
C3 Th1 C1 46.14(17)
O1 Th1 C20 127.04(17)
N1 Th1 C20 105.68(16)
C19 Th1 C20 28.41(16)
C18 Th1 C20 46.34(17)
C5 Th1 C20 121.56(17)
C22 Th1 C20 44.97(17)
C3 Th1 C20 99.98(17)
C1 Th1 C20 143.69(17)
O1 Th1 C4 130.47(16)
N1 Th1 C4 98.55(17)
C19 Th1 C4 113.26(17)
C18 Th1 C4 141.50(17)
C5 Th1 C4 27.83(16)
C22 Th1 C4 136.41(17)
C3 Th1 C4 27.78(16)
C1 Th1 C4 46.98(16)
C20 Th1 C4 97.35(17)
O1 Th1 C21 120.27(17)
N1 Th1 C21 79.25(16)
C19 Th1 C21 46.67(16)
C18 Th1 C21 46.35(17)
C5 Th1 C21 123.74(17)
C22 Th1 C21 27.16(16)
C3 Th1 C21 122.14(16)
C1 Th1 C21 151.85(17)
C20 Th1 C21 27.58(16)
C4 Th1 C21 109.25(17)
O1 Th1 C2 86.36(16)
N1 Th1 C2 116.93(16)
C19 Th1 C2 119.30(17)
C18 Th1 C2 137.83(17)
C5 Th1 C2 45.34(16)
C22 Th1 C2 165.27(17)
C3 Th1 C2 27.97(15)
C1 Th1 C2 27.93(16)
C20 Th1 C2 125.64(17)
C4 Th1 C2 46.37(15)
C21 Th1 C2 150.02(17)

loop_
_geom_bond_atom_site_label_1
_geom_bond_atom_site_label_2
_geom_bond_distance
C1 C5 1.421(8)
C1 C2 1.432(8)
C1 C6 1.542(9)
C1 Th1 2.940(6)
C2 C3 1.434(8)
C2 C10 1.567(8)
C2 Th1 2.991(5)
C3 C4 1.415(8)
C3 Th1 2.937(6)
C3 H3 0.9500
C4 C5 1.410(8)
C4 C14 1.505(8)
C4 Th1 2.958(6)
C5 Th1 2.902(6)
C5 H5 0.9500
C6 C7 1.523(9)
C6 C8 1.542(8)
C6 C9 1.551(8)
C7 H7A 0.9800
C7 H7B 0.9800
C7 H7C 0.9800
C8 H8A 0.9800
C8 H8B 0.9800
C8 H8C 0.9800
C9 H9A 0.9800
C9 H9B 0.9800
C9 H9C 0.9800
C10 C11 1.529(8)
C10 C13 1.530(8)
C10 C12 1.546(9)
C11 H11A 0.9800
C11 H11B 0.9800
C11 H11C 0.9800
C12 H12A 0.9800
C12 H12B 0.9800
C12 H12C 0.9800
C13 H13A 0.9800
C13 H13B 0.9800
C13 H13C 0.9800
C14 C17 1.521(8)
C14 C16 1.534(8)
C14 C15 1.536(8)
C15 H15A 0.9800
C15 H15B 0.9800
C15 H15C 0.9800
C16 H16A 0.9800
C16 H16B 0.9800
C16 H16C 0.9800
C17 H17A 0.9800
C17 H17B 0.9800
C17 H17C 0.9800
C18 C22 1.417(8)
C18 C19 1.442(8)
C18 C23 1.561(8)
C18 Th1 2.898(6)
C19 C20 1.433(8)
C19 C27 1.536(8)
C19 Th1 2.896(6)
C20 C21 1.414(8)
C20 Th1 2.941(6)
C20 H20 0.9500
C21 C22 1.387(8)
C21 C31 1.537(8)
C21 Th1 2.988(6)
C22 Th1 2.909(6)
C22 H22 0.9500
C23 C24 1.535(9)
C23 C26 1.539(9)
C23 C25 1.555(9)
C24 H24A 0.9800
C24 H24B 0.9800
C24 H24C 0.9800
C25 H25A 0.9800
C25 H25B 0.9800
C25 H25C 0.9800
C26 H26A 0.9800
C26 H26B 0.9800
C26 H26C 0.9800
C27 C29 1.530(8)
C27 C30 1.533(9)
C27 C28 1.537(8)
C28 H28A 0.9800
C28 H28B 0.9800
C28 H28C 0.9800
C29 H29A 0.9800
C29 H29B 0.9800
C29 H29C 0.9800
C30 H30A 0.9800
C30 H30B 0.9800
C30 H30C 0.9800
C31 C32 1.511(9)
C31 C34 1.530(9)
C31 C33 1.532(8)
C32 H32A 0.9800
C32 H32B 0.9800
C32 H32C 0.9800
C33 H33A 0.9800
C33 H33B 0.9800
C33 H33C 0.9800
C34 H34A 0.9800
C34 H34B 0.9800
C34 H34C 0.9800
C35 N1 1.352(7)
C35 C36 1.367(8)
C35 H35 0.9500
C36 C37 1.410(8)
C36 H36 0.9500
C37 N2 1.355(7)
C37 C60 1.424(8)
C38 N1 1.348(8)
C38 C60 1.371(8)
C38 H38 0.9500
C39 N2 1.451(8)
C39 H39A 0.9800
C39 H39B 0.9800
C39 H39C 0.9800
C40 N2 1.453(8)
C40 H40A 0.9800
C40 H40B 0.9800
C40 H40C 0.9800
C60 H60 0.9500
N1 Th1 2.587(5)
O1 Th1 1.929(4)
